data_9001492
loop_
_publ_author_name
'Mereiter, K.'
'Zemann, J.'
'Hewat, A. W.'

_publ_section_title
;
 Eglestonite, (Hg2)3Cl3O2H: confirmation of the chemical formula by neutron
 powder diffraction
 sample SN examined by powder neutron diffraction
;
_journal_name_full 'American Mineralogist'
_journal_page_first 839
_journal_page_last 842
_journal_volume 77
_journal_year 1992
_chemical_formula_sum 'Cl3 H Hg6 O2'
_chemical_name_mineral Eglestonite
_space_group_IT_number 230
_symmetry_space_group_name_Hall '-I 4bd 2c 3'
_symmetry_space_group_name_H-M 'I a -3 d'
_cell_angle_alpha 90
_cell_angle_beta 90
_cell_angle_gamma 90
_cell_length_a 16.036
_cell_length_b 16.036
_cell_length_c 16.036
_cell_formula_units_Z 16
_cell_volume 4123.710
_database_code_amcsd 0001530
_exptl_crystal_density_diffrn 8.652
_cod_original_cell_volume 4123.709
_cod_original_formula_sum 'Hg6 Cl3 O2 H'
_cod_database_code 9001492

loop_
_space_group_symop_operation_xyz
x,y,z
1/2+x,1/2+y,1/2+z
z,1/2-x,1/2+y
1/2+z,-x,+y
-y,1/2+z,1/2-x
1/2-y,+z,-x
x,1/2-y,1/2+z
1/2+x,-y,+z
-z,1/2+x,1/2-y
1/2-z,+x,-y
y,1/2-z,1/2+x
1/2+y,-z,+x
-x,1/2+y,1/2-z
1/2-x,+y,-z
3/4+x,1/4-z,3/4-y
1/4+x,3/4-z,1/4-y
3/4-z,1/4+y,3/4+x
1/4-z,3/4+y,1/4+x
3/4+y,1/4-x,3/4-z
1/4+y,3/4-x,1/4-z
3/4-x,1/4+z,3/4+y
1/4-x,3/4+z,1/4+y
3/4+z,1/4-y,3/4-x
1/4+z,3/4-y,1/4-x
3/4-y,1/4+x,3/4+z
1/4-y,3/4+x,1/4+z
1/4+x,1/4+z,1/4+y
3/4+x,3/4+z,3/4+y
1/4-z,1/4-y,1/4-x
3/4-z,3/4-y,3/4-x
1/4+y,1/4+x,1/4+z
3/4+y,3/4+x,3/4+z
1/4-x,1/4-z,1/4-y
3/4-x,3/4-z,3/4-y
1/4+z,1/4+y,1/4+x
3/4+z,3/4+y,3/4+x
1/4-y,1/4-x,1/4-z
3/4-y,3/4-x,3/4-z
1/2+z,x,1/2-y
+z,1/2+x,-y
1/2-y,-z,1/2+x
-y,1/2-z,+x
1/2+x,y,1/2-z
+x,1/2+y,-z
1/2-z,-x,1/2+y
-z,1/2-x,+y
1/2+y,z,1/2-x
+y,1/2+z,-x
1/2-x,-y,1/2+z
-x,1/2-y,+z
1/2-z,1/2+x,y
-z,+x,1/2+y
1/2+y,1/2-z,-x
+y,-z,1/2-x
1/2-x,1/2+y,z
-x,+y,1/2+z
1/2+z,1/2-x,-y
+z,-x,1/2-y
1/2-y,1/2+z,x
-y,+z,1/2+x
1/2+x,1/2-y,-z
+x,-y,1/2-z
3/4-x,3/4+z,1/4-y
1/4-x,1/4+z,3/4-y
3/4+z,3/4-y,1/4+x
1/4+z,1/4-y,3/4+x
3/4-y,3/4+x,1/4-z
1/4-y,1/4+x,3/4-z
3/4+x,3/4-z,1/4+y
1/4+x,1/4-z,3/4+y
3/4-z,3/4+y,1/4-x
1/4-z,1/4+y,3/4-x
3/4+y,3/4-x,1/4+z
1/4+y,1/4-x,3/4+z
1/4-x,3/4-z,3/4+y
3/4-x,1/4-z,1/4+y
1/4+z,3/4+y,3/4-x
3/4+z,1/4+y,1/4-x
1/4-y,3/4-x,3/4+z
3/4-y,1/4-x,1/4+z
1/4+x,3/4+z,3/4-y
3/4+x,1/4+z,1/4-y
1/4-z,3/4-y,3/4+x
3/4-z,1/4-y,1/4+x
1/4+y,3/4+x,3/4-z
3/4+y,1/4+x,1/4-z
-z,-x,-y
1/2-z,1/2-x,1/2-y
y,z,x
1/2+y,1/2+z,1/2+x
-x,-y,-z
1/2-x,1/2-y,1/2-z
z,x,y
1/2+z,1/2+x,1/2+y
-y,-z,-x
1/2-y,1/2-z,1/2-x

loop_
_atom_site_aniso_label
_atom_site_aniso_U_11
_atom_site_aniso_U_22
_atom_site_aniso_U_33
_atom_site_aniso_U_12
_atom_site_aniso_U_13
_atom_site_aniso_U_23
Hg 0.01133 0.03830 0.03309 -0.00026 0.00013 0.00065

loop_
_atom_site_label
_atom_site_fract_x
_atom_site_fract_y
_atom_site_fract_z
_atom_site_occupancy
_atom_site_U_iso_or_equiv
Hg 0.17229 0.01331 0.00910 1.00000 ?
Cl 0.12500 0.36352 0.88648 1.00000 0.01900
O 0.04490 0.04490 0.04490 1.00000 0.01418
H 0.00690 0.00690 0.00690 0.50000 0.02064

loop_
_cod_related_entry_id
_cod_related_entry_database
_cod_related_entry_code
1 AMCSD 0001530
